data_7218906
loop_
_publ_author_name
'Seth, Saikat Kumar'
'Lee, Vannajan Sanghiran'
'Yana, Janchai'
'Zain, Sharifuddin M.'
'Cunha, Anna C.'
'Ferreira, Vitor F.'
'Jord\~ao, Alessandro K.'
'de Souza, Maria C. B. V.'
'Wardell, Solange M. S. V.'
'Wardell, James L.'
'Tiekink, Edward R. T.'

_publ_section_title
;
 Crystallographic and computational study of
 1-(arylamino)-1,2,3-triazole-4-carbohydrazides
;
_journal_issue 11
_journal_name_full CrystEngComm
_journal_page_first 2255
_journal_paper_doi 10.1039/C4CE02175D
_journal_volume 17
_journal_year 2015
_chemical_formula_moiety 'C10 H11 Br N6 O'
_chemical_formula_sum 'C10 H11 Br N6 O'
_chemical_formula_weight 311.16
_chemical_name_systematic ?
_space_group_IT_number 61
_symmetry_cell_setting orthorhombic
_symmetry_space_group_name_Hall '-P 2ac 2ab'
_symmetry_space_group_name_H-M 'P b c a'
_atom_sites_solution_hydrogens geom
_atom_sites_solution_primary direct
_atom_sites_solution_secondary difmap
_audit_creation_method SHELXL-97
_audit_update_record
;
2013-04-15 deposited with the CCDC.
2014-11-25 downloaded from the CCDC.
;
_cell_angle_alpha 90.00
_cell_angle_beta 90.00
_cell_angle_gamma 90.00
_cell_formula_units_Z 8
_cell_length_a 11.3672(4)
_cell_length_b 7.2817(2)
_cell_length_c 30.1714(11)
_cell_measurement_reflns_used 3211
_cell_measurement_temperature 120(2)
_cell_measurement_theta_max 27.48
_cell_measurement_theta_min 1.00
_cell_volume 2497.36(14)
_computing_cell_refinement 'DENZO (Otwinowski & Minor, 1997) & COLLECT'
_computing_data_collection 'COLLECT (Hooft, 1998)'
_computing_data_reduction 'DENZO & COLLECT'
_computing_molecular_graphics 'ORTEP-3 for Windows (Farrugia, 1997), DIAMOND (Brandenburg, 2006)'
_computing_publication_material 'publCIF (Westrip, 2010)'
_computing_structure_refinement 'SHELXL97 (Sheldrick, 2008)'
_computing_structure_solution 'SHELXS97 (Sheldrick, 2008)'
_diffrn_ambient_temperature 120(2)
_diffrn_detector_area_resol_mean 9.091
_diffrn_measured_fraction_theta_full 0.996
_diffrn_measured_fraction_theta_max 0.996
_diffrn_measurement_device_type 'Enraf Nonius KappaCCD area detector'
_diffrn_measurement_method '\f and \w scans'
_diffrn_radiation_monochromator '10 cm confocal mirrors'
_diffrn_radiation_source 'Enraf Nonius FR591 rotating anode'
_diffrn_radiation_type MoK\a
_diffrn_radiation_wavelength 0.71073
_diffrn_reflns_av_R_equivalents 0.0445
_diffrn_reflns_av_sigmaI/netI 0.0364
_diffrn_reflns_limit_h_max 14
_diffrn_reflns_limit_h_min -14
_diffrn_reflns_limit_k_max 9
_diffrn_reflns_limit_k_min -6
_diffrn_reflns_limit_l_max 39
_diffrn_reflns_limit_l_min -21
_diffrn_reflns_number 13981
_diffrn_reflns_theta_full 27.49
_diffrn_reflns_theta_max 27.49
_diffrn_reflns_theta_min 3.24
_diffrn_standards_decay_% 0
_diffrn_standards_number 0
_exptl_absorpt_coefficient_mu 3.290
_exptl_absorpt_correction_T_max 1.00000
_exptl_absorpt_correction_T_min 0.736348
_exptl_absorpt_correction_type multi-scan
_exptl_absorpt_process_details '(SADABS; Sheldrick, 2007)'
_exptl_crystal_colour colourless
_exptl_crystal_density_diffrn 1.655
_exptl_crystal_density_method 'not measured'
_exptl_crystal_description block
_exptl_crystal_F_000 1248
_exptl_crystal_size_max 0.40
_exptl_crystal_size_mid 0.30
_exptl_crystal_size_min 0.12
_refine_diff_density_max 0.368
_refine_diff_density_min -0.583
_refine_diff_density_rms 0.071
_refine_ls_extinction_method none
_refine_ls_goodness_of_fit_ref 1.022
_refine_ls_hydrogen_treatment mixed
_refine_ls_matrix_type full
_refine_ls_number_parameters 176
_refine_ls_number_reflns 2856
_refine_ls_number_restraints 4
_refine_ls_restrained_S_all 1.021
_refine_ls_R_factor_all 0.0562
_refine_ls_R_factor_gt 0.0301
_refine_ls_shift/su_max 0.002
_refine_ls_shift/su_mean 0.000
_refine_ls_structure_factor_coef Fsqd
_refine_ls_weighting_details 'calc w=1/[\s^2^(Fo^2^)+(0.0292P)^2^+1.5145P] where P=(Fo^2^+2Fc^2^)/3'
_refine_ls_weighting_scheme calc
_refine_ls_wR_factor_gt 0.0639
_refine_ls_wR_factor_ref 0.0731
_reflns_number_gt 2078
_reflns_number_total 2856
_reflns_threshold_expression I>2\s(I)
_cod_data_source_file c4ce02175d2.cif
_cod_data_source_block br
_cod_depositor_comments 'Adding full bibliography for 7218903--7218906.cif.'
_cod_database_code 7218906

loop_
_symmetry_equiv_pos_as_xyz
'x, y, z'
'x+1/2, -y+1/2, -z'
'-x, y+1/2, -z+1/2'
'-x+1/2, -y, z+1/2'
'-x, -y, -z'
'-x-1/2, y-1/2, z'
'x, -y-1/2, z-1/2'
'x-1/2, y, -z-1/2'

loop_
_atom_site_label
_atom_site_type_symbol
_atom_site_fract_x
_atom_site_fract_y
_atom_site_fract_z
_atom_site_U_iso_or_equiv
_atom_site_adp_type
_atom_site_occupancy
_atom_site_symmetry_multiplicity
_atom_site_calc_flag
_atom_site_refinement_flags
Br1 Br 0.89309(3) 0.81774(4) 0.837804(8) 0.03841(10) Uani 1 1 d .
O1 O 1.17419(15) 1.0628(2) 0.52449(6) 0.0391(4) Uani 1 1 d .
N1 N 1.12186(18) 1.3962(3) 0.48636(7) 0.0347(5) Uani 1 1 d D
H1N H 1.154(2) 1.306(3) 0.4707(8) 0.042 Uiso 1 1 d D
H2N H 1.1877(15) 1.437(3) 0.4982(8) 0.042 Uiso 1 1 d D
N2 N 1.05369(18) 1.3061(3) 0.51928(6) 0.0286(4) Uani 1 1 d D
H3N H 0.9875(14) 1.360(3) 0.5265(8) 0.034 Uiso 1 1 d D
N3 N 0.89750(16) 1.1430(3) 0.57893(6) 0.0248(4) Uani 1 1 d .
N4 N 0.84167(16) 1.0360(3) 0.60654(6) 0.0253(4) Uani 1 1 d .
N5 N 0.90903(16) 0.8823(3) 0.61141(6) 0.0222(4) Uani 1 1 d .
N6 N 0.87344(16) 0.7365(3) 0.63788(6) 0.0247(4) Uani 1 1 d D
H4N H 0.8083(13) 0.687(3) 0.6285(7) 0.030 Uiso 1 1 d D
C1 C 1.0836(2) 1.1423(3) 0.53513(7) 0.0251(5) Uani 1 1 d .
C2 C 0.99944(19) 1.0588(3) 0.56653(6) 0.0212(5) Uani 1 1 d .
C3 C 1.00893(19) 0.8908(3) 0.58712(7) 0.0214(5) Uani 1 1 d .
C4 C 1.0977(2) 0.7420(3) 0.58642(8) 0.0303(5) Uani 1 1 d .
H4A H 1.0578 0.6227 0.5867 0.045 Uiso 1 1 calc R
H4B H 1.1484 0.7522 0.6126 0.045 Uiso 1 1 calc R
H4C H 1.1456 0.7525 0.5596 0.045 Uiso 1 1 calc R
C5 C 0.87567(18) 0.7658(3) 0.68405(7) 0.0207(5) Uani 1 1 d .
C6 C 0.78522(19) 0.6960(3) 0.71012(7) 0.0228(5) Uani 1 1 d .
H6 H 0.7197 0.6378 0.6965 0.027 Uiso 1 1 calc R
C7 C 0.79006(19) 0.7107(3) 0.75576(8) 0.0243(5) Uani 1 1 d .
H7 H 0.7290 0.6612 0.7736 0.029 Uiso 1 1 calc R
C8 C 0.8849(2) 0.7985(3) 0.77517(7) 0.0226(5) Uani 1 1 d .
C9 C 0.9744(2) 0.8715(3) 0.74985(8) 0.0232(5) Uani 1 1 d .
H9 H 1.0382 0.9332 0.7637 0.028 Uiso 1 1 calc R
C10 C 0.97065(19) 0.8542(3) 0.70415(7) 0.0227(5) Uani 1 1 d .
H10 H 1.0327 0.9023 0.6865 0.027 Uiso 1 1 calc R

loop_
_atom_site_aniso_label
_atom_site_aniso_U_11
_atom_site_aniso_U_22
_atom_site_aniso_U_33
_atom_site_aniso_U_23
_atom_site_aniso_U_13
_atom_site_aniso_U_12
Br1 0.05666(19) 0.03706(16) 0.02152(13) -0.00288(11) 0.00252(11) -0.00321(13)
O1 0.0287(9) 0.0438(11) 0.0449(11) 0.0015(9) 0.0141(8) 0.0047(8)
N1 0.0294(12) 0.0470(14) 0.0278(11) 0.0085(10) -0.0009(9) -0.0158(11)
N2 0.0253(10) 0.0337(12) 0.0268(10) 0.0052(9) 0.0032(9) -0.0040(9)
N3 0.0253(10) 0.0271(10) 0.0220(9) 0.0001(8) 0.0018(8) 0.0032(8)
N4 0.0234(10) 0.0287(10) 0.0237(9) 0.0005(8) 0.0014(8) 0.0052(9)
N5 0.0223(10) 0.0229(9) 0.0214(9) 0.0004(8) -0.0007(8) 0.0000(8)
N6 0.0260(11) 0.0246(10) 0.0236(10) 0.0016(8) -0.0028(8) -0.0071(8)
C1 0.0231(12) 0.0313(13) 0.0207(11) -0.0050(10) -0.0021(9) -0.0033(10)
C2 0.0212(11) 0.0260(12) 0.0165(10) -0.0035(9) -0.0015(9) 0.0006(10)
C3 0.0193(11) 0.0262(11) 0.0186(10) -0.0033(9) -0.0035(8) -0.0011(10)
C4 0.0268(12) 0.0322(12) 0.0320(13) 0.0000(11) -0.0010(11) 0.0065(11)
C5 0.0211(12) 0.0165(10) 0.0244(11) 0.0006(9) -0.0017(9) 0.0023(9)
C6 0.0186(11) 0.0195(11) 0.0303(12) -0.0012(10) -0.0017(9) -0.0016(9)
C7 0.0231(12) 0.0192(11) 0.0307(12) 0.0011(9) 0.0070(9) -0.0003(9)
C8 0.0302(12) 0.0173(11) 0.0202(10) -0.0006(9) 0.0002(9) 0.0027(10)
C9 0.0235(12) 0.0181(10) 0.0282(11) -0.0012(9) -0.0040(10) -0.0015(9)
C10 0.0200(11) 0.0225(12) 0.0256(11) 0.0029(9) -0.0001(9) -0.0036(9)

loop_
_atom_type_symbol
_atom_type_description
_atom_type_scat_dispersion_real
_atom_type_scat_dispersion_imag
_atom_type_scat_source
C C 0.0033 0.0016 'International Tables Vol C Tables 4.2.6.8 and 6.1.1.4'
H H 0.0000 0.0000 'International Tables Vol C Tables 4.2.6.8 and 6.1.1.4'
N N 0.0061 0.0033 'International Tables Vol C Tables 4.2.6.8 and 6.1.1.4'
O O 0.0106 0.0060 'International Tables Vol C Tables 4.2.6.8 and 6.1.1.4'
Br Br -0.2901 2.4595 'International Tables Vol C Tables 4.2.6.8 and 6.1.1.4'

loop_
_geom_angle_atom_site_label_1
_geom_angle_atom_site_label_2
_geom_angle_atom_site_label_3
_geom_angle
N2 N1 H1N 105.0(18)
N2 N1 H2N 109.6(18)
H1N N1 H2N 96(2)
C1 N2 N1 121.8(2)
C1 N2 H3N 122.3(17)
N1 N2 H3N 115.6(17)
N4 N3 C2 108.65(17)
N3 N4 N5 106.60(17)
C3 N5 N4 112.04(18)
C3 N5 N6 126.23(19)
N4 N5 N6 121.71(17)
N5 N6 C5 116.57(17)
N5 N6 H4N 112.1(16)
C5 N6 H4N 113.5(16)
O1 C1 N2 123.0(2)
O1 C1 C2 121.2(2)
N2 C1 C2 115.8(2)
N3 C2 C3 110.03(19)
N3 C2 C1 122.8(2)
C3 C2 C1 127.2(2)
N5 C3 C2 102.68(19)
N5 C3 C4 123.1(2)
C2 C3 C4 134.2(2)
C3 C4 H4A 109.5
C3 C4 H4B 109.5
H4A C4 H4B 109.5
C3 C4 H4C 109.5
H4A C4 H4C 109.5
H4B C4 H4C 109.5
C6 C5 C10 119.7(2)
C6 C5 N6 119.36(19)
C10 C5 N6 120.9(2)
C7 C6 C5 120.4(2)
C7 C6 H6 119.8
C5 C6 H6 119.8
C6 C7 C8 119.2(2)
C6 C7 H7 120.4
C8 C7 H7 120.4
C9 C8 C7 121.2(2)
C9 C8 Br1 119.19(17)
C7 C8 Br1 119.58(16)
C8 C9 C10 119.6(2)
C8 C9 H9 120.2
C10 C9 H9 120.2
C9 C10 C5 119.9(2)
C9 C10 H10 120.1
C5 C10 H10 120.1

loop_
_geom_bond_atom_site_label_1
_geom_bond_atom_site_label_2
_geom_bond_distance
Br1 C8 1.897(2)
O1 C1 1.224(3)
N1 N2 1.421(3)
N1 H1N 0.886(10)
N1 H2N 0.882(10)
N2 C1 1.329(3)
N2 H3N 0.877(10)
N3 N4 1.305(3)
N3 C2 1.363(3)
N4 N5 1.364(3)
N5 C3 1.353(3)
N5 N6 1.389(3)
N6 C5 1.409(3)
N6 H4N 0.870(10)
C1 C2 1.477(3)
C2 C3 1.376(3)
C3 C4 1.481(3)
C4 H4A 0.9800
C4 H4B 0.9800
C4 H4C 0.9800
C5 C6 1.391(3)
C5 C10 1.395(3)
C6 C7 1.382(3)
C6 H6 0.9500
C7 C8 1.384(3)
C7 H7 0.9500
C8 C9 1.378(3)
C9 C10 1.385(3)
C9 H9 0.9500
C10 H10 0.9500

loop_
_geom_torsion_atom_site_label_1
_geom_torsion_atom_site_label_2
_geom_torsion_atom_site_label_3
_geom_torsion_atom_site_label_4
_geom_torsion
C2 N3 N4 N5 -0.3(2)
N3 N4 N5 C3 0.4(2)
N3 N4 N5 N6 -178.20(18)
C3 N5 N6 C5 110.2(2)
N4 N5 N6 C5 -71.4(2)
N1 N2 C1 O1 4.1(3)
N1 N2 C1 C2 -175.25(19)
N4 N3 C2 C3 0.0(2)
N4 N3 C2 C1 179.60(19)
O1 C1 C2 N3 -179.7(2)
N2 C1 C2 N3 -0.3(3)
O1 C1 C2 C3 -0.2(3)
N2 C1 C2 C3 179.2(2)
N4 N5 C3 C2 -0.4(2)
N6 N5 C3 C2 178.15(19)
N4 N5 C3 C4 179.98(19)
N6 N5 C3 C4 -1.5(3)
N3 C2 C3 N5 0.2(2)
C1 C2 C3 N5 -179.3(2)
N3 C2 C3 C4 179.8(2)
C1 C2 C3 C4 0.2(4)
N5 N6 C5 C6 140.4(2)
N5 N6 C5 C10 -43.4(3)
C10 C5 C6 C7 -1.2(3)
N6 C5 C6 C7 175.03(19)
C5 C6 C7 C8 1.1(3)
C6 C7 C8 C9 0.1(3)
C6 C7 C8 Br1 -179.49(16)
C7 C8 C9 C10 -1.1(3)
Br1 C8 C9 C10 178.43(16)
C8 C9 C10 C5 1.0(3)
C6 C5 C10 C9 0.1(3)
N6 C5 C10 C9 -176.04(19)
